data_4347264
loop_
_publ_author_name
'Li, Li'
'Nishihara, Sadafumi'
'Inoue, Katsuya'
'Kurmoo, Mohamedally'

_publ_section_title
;
 Progressive Transformation between Two Magnetic Ground States for One
 Crystal Structure of a Chiral Molecular Magnet.
;
_journal_issue 6
_journal_name_full 'Inorganic chemistry'
_journal_page_first 3047
_journal_page_last 3057
_journal_paper_doi 10.1021/acs.inorgchem.5b02956
_journal_volume 55
_journal_year 2016
_chemical_formula_sum 'C5 H9 Mn1.33 N4 O3'
_chemical_formula_weight 246.41
_space_group_IT_number 173
_space_group_name_Hall 'P 6c'
_space_group_name_H-M_alt 'P 63'
_symmetry_cell_setting hexagonal
_symmetry_space_group_name_H-M 'P 63'
_atom_sites_solution_hydrogens geom
_atom_sites_solution_primary direct
_atom_sites_solution_secondary difmap
_audit_creation_method SHELXL-97
_cell_angle_alpha 90.00
_cell_angle_beta 90.00
_cell_angle_gamma 120.00
_cell_formula_units_Z 6
_cell_length_a 13.5274(12)
_cell_length_b 13.5274(12)
_cell_length_c 8.0726(8)
_cell_measurement_reflns_used 4630
_cell_measurement_temperature 293(2)
_cell_measurement_theta_max 27.88
_cell_measurement_theta_min 3.01
_cell_volume 1279.3(2)
_computing_cell_refinement 'Bruker SAINT'
_computing_data_collection 'Bruker APEX2'
_computing_data_reduction 'Bruker SAINT'
_computing_structure_refinement 'SHELXL-97 (Sheldrick, 1997)'
_computing_structure_solution 'SHELXS-97 (Sheldrick, 1990)'
_diffrn_ambient_temperature 293(2)
_diffrn_measured_fraction_theta_full 0.999
_diffrn_measured_fraction_theta_max 0.999
_diffrn_measurement_device_type 'Bruker APEX-II CCD'
_diffrn_measurement_method '\f and \w scans'
_diffrn_radiation_monochromator graphite
_diffrn_radiation_source 'fine-focus sealed tube'
_diffrn_radiation_type MoK\a
_diffrn_radiation_wavelength 0.71073
_diffrn_reflns_av_R_equivalents 0.0221
_diffrn_reflns_av_sigmaI/netI 0.0252
_diffrn_reflns_limit_h_max 17
_diffrn_reflns_limit_h_min -14
_diffrn_reflns_limit_k_max 11
_diffrn_reflns_limit_k_min -17
_diffrn_reflns_limit_l_max 10
_diffrn_reflns_limit_l_min -10
_diffrn_reflns_number 7682
_diffrn_reflns_theta_full 27.89
_diffrn_reflns_theta_max 27.89
_diffrn_reflns_theta_min 1.74
_diffrn_standards_number 0
_exptl_absorpt_coefficient_mu 2.001
_exptl_absorpt_correction_T_max 0.9066
_exptl_absorpt_correction_T_min 0.5852
_exptl_absorpt_correction_type multi-scan
_exptl_crystal_colour black
_exptl_crystal_density_diffrn 1.919
_exptl_crystal_density_method 'not measured'
_exptl_crystal_description prism
_exptl_crystal_F_000 746
_exptl_crystal_size_max 0.30
_exptl_crystal_size_mid 0.05
_exptl_crystal_size_min 0.05
_refine_diff_density_max 0.520
_refine_diff_density_min -0.303
_refine_diff_density_rms 0.060
_refine_ls_abs_structure_details 'Flack H D (1983), Acta Cryst. A39, 876-881'
_refine_ls_abs_structure_Flack 0.04(2)
_refine_ls_extinction_method none
_refine_ls_goodness_of_fit_ref 1.101
_refine_ls_hydrogen_treatment mixed
_refine_ls_matrix_type full
_refine_ls_number_parameters 121
_refine_ls_number_reflns 2040
_refine_ls_number_restraints 1
_refine_ls_restrained_S_all 1.101
_refine_ls_R_factor_all 0.0258
_refine_ls_R_factor_gt 0.0238
_refine_ls_shift/su_max 0.000
_refine_ls_shift/su_mean 0.000
_refine_ls_structure_factor_coef Fsqd
_refine_ls_weighting_details 'calc w=1/[\s^2^(Fo^2^)+(0.0304P)^2^+0.4280P] where P=(Fo^2^+2Fc^2^)/3'
_refine_ls_weighting_scheme calc
_refine_ls_wR_factor_gt 0.0613
_refine_ls_wR_factor_ref 0.0621
_reflns_number_gt 1952
_reflns_number_total 2040
_reflns_threshold_expression >2sigma(I)
_cod_data_source_file ic5b02956_si_002.cif
_cod_data_source_block L1-FI1_293K
_cod_depositor_comments
;
The following automatic conversions were performed:

data item '_symmetry_cell_setting' value 'Hexagonal' was changed to
'hexagonal' in accordance with the
/home/saulius/struct/COD-crude-data/automatic-downloads/DataCite-retrospective/ACS/depositions/lib/dictionaries/cif_core.dic
dictionary named 'cif_core.dic' version 2.4.2 last updated on
2011-04-26.

Automatic conversion script
Id: cif_fix_values 6909 2019-04-08 15:41:33Z antanas 
;
_cod_original_sg_symbol_H-M P6(3)
_cod_database_code 4347264

loop_
_symmetry_equiv_pos_as_xyz
'x, y, z'
'-x, -y, z+1/2'
'-y, x-y, z'
'-x+y, -x, z'
'x-y, x, z+1/2'
'y, -x+y, z+1/2'

loop_
_atom_site_label
_atom_site_type_symbol
_atom_site_fract_x
_atom_site_fract_y
_atom_site_fract_z
_atom_site_U_iso_or_equiv
_atom_site_adp_type
_atom_site_occupancy
_atom_site_symmetry_multiplicity
_atom_site_calc_flag
_atom_site_refinement_flags
Mn2 Mn 0.3333 0.6667 0.92240(8) 0.01530(12) Uani 1 3 d S
Mn1 Mn 0.30132(3) 0.33822(3) 0.54516(5) 0.02297(10) Uani 1 1 d .
O2 O 0.22957(17) 0.18151(15) 0.4061(3) 0.0351(5) Uani 1 1 d .
C5 C 0.53477(18) 0.32292(17) 0.5485(4) 0.0211(4) Uani 1 1 d .
C4 C 0.35367(19) 0.5598(2) 0.7766(3) 0.0223(5) Uani 1 1 d .
O1 O 0.24563(17) 0.05844(16) 0.2465(2) 0.0318(4) Uani 1 1 d .
C1 C 0.2673(2) 0.1580(2) 0.2801(3) 0.0235(5) Uani 1 1 d .
N1 N 0.3469(2) 0.2088(2) 0.0001(3) 0.0305(5) Uani 1 1 d .
H1A H 0.4112 0.2568 -0.0547 0.037 Uiso 1 1 calc R
H1B H 0.2866 0.1988 -0.0602 0.037 Uiso 1 1 calc R
C2 C 0.3456(2) 0.2550(2) 0.1638(3) 0.0216(5) Uani 1 1 d .
H1 H 0.4231 0.2873 0.2085 0.026 Uiso 1 1 calc R
N2 N 0.36593(19) 0.42779(18) 0.3029(3) 0.0279(5) Uani 1 1 d .
H2A H 0.3484 0.4837 0.2952 0.033 Uiso 1 1 calc R
H2B H 0.4425 0.4609 0.3017 0.033 Uiso 1 1 calc R
C3 C 0.3197(3) 0.3531(2) 0.1564(4) 0.0317(6) Uani 1 1 d .
H2 H 0.3531 0.3976 0.0569 0.038 Uiso 1 1 calc R
H3 H 0.2378 0.3220 0.1512 0.038 Uiso 1 1 calc R
N4 N 0.4555(2) 0.3215(2) 0.6031(3) 0.0313(5) Uani 1 1 d .
N3 N 0.3678(2) 0.5001(2) 0.6919(3) 0.0340(5) Uani 1 1 d .
O3 O 0.3333 0.6667 0.3983(12) 0.154(3) Uani 1 3 d S
O5 O 0.0000 0.0000 0.087(5) 0.328(11) Uani 1 3 d S
O4 O 0.0000 0.0000 0.3658(4) 0.0200(6) Uani 1 3 d S

loop_
_atom_site_aniso_label
_atom_site_aniso_U_11
_atom_site_aniso_U_22
_atom_site_aniso_U_33
_atom_site_aniso_U_23
_atom_site_aniso_U_13
_atom_site_aniso_U_12
Mn2 0.01111(16) 0.01111(16) 0.0237(3) 0.000 0.000 0.00555(8)
Mn1 0.02301(17) 0.02295(18) 0.02346(18) -0.00318(16) 0.00526(17) 0.01188(14)
O2 0.0418(10) 0.0248(9) 0.0313(10) -0.0057(8) 0.0147(9) 0.0110(8)
C5 0.0205(10) 0.0163(9) 0.0250(11) -0.0003(11) 0.0017(11) 0.0080(8)
C4 0.0153(10) 0.0182(11) 0.0314(13) -0.0020(10) -0.0027(9) 0.0068(9)
O1 0.0400(11) 0.0222(9) 0.0296(10) -0.0030(7) 0.0083(8) 0.0128(8)
C1 0.0222(11) 0.0246(12) 0.0236(12) -0.0044(9) 0.0004(10) 0.0116(10)
N1 0.0428(13) 0.0361(12) 0.0205(11) -0.0015(9) 0.0024(9) 0.0258(11)
C2 0.0246(12) 0.0229(11) 0.0216(12) -0.0026(10) -0.0003(10) 0.0149(10)
N2 0.0342(12) 0.0205(10) 0.0312(13) 0.0007(9) 0.0093(10) 0.0154(9)
C3 0.0443(15) 0.0328(14) 0.0283(14) 0.0016(12) 0.0013(12) 0.0270(12)
N4 0.0272(11) 0.0276(11) 0.0414(13) 0.0002(9) 0.0094(9) 0.0155(9)
N3 0.0261(11) 0.0304(12) 0.0464(15) -0.0138(11) -0.0024(10) 0.0148(10)
O3 0.190(5) 0.190(5) 0.083(6) 0.000 0.000 0.095(3)
O5 0.173(6) 0.173(6) 0.64(4) 0.000 0.000 0.087(3)
O4 0.0110(8) 0.0110(8) 0.0380(17) 0.000 0.000 0.0055(4)

loop_
_atom_type_symbol
_atom_type_description
_atom_type_scat_dispersion_real
_atom_type_scat_dispersion_imag
_atom_type_scat_source
C C 0.0033 0.0016 'International Tables Vol C Tables 4.2.6.8 and 6.1.1.4'
H H 0.0000 0.0000 'International Tables Vol C Tables 4.2.6.8 and 6.1.1.4'
N N 0.0061 0.0033 'International Tables Vol C Tables 4.2.6.8 and 6.1.1.4'
O O 0.0106 0.0060 'International Tables Vol C Tables 4.2.6.8 and 6.1.1.4'
Mn Mn 0.3368 0.7283 'International Tables Vol C Tables 4.2.6.8 and 6.1.1.4'

loop_
_geom_angle_atom_site_label_1
_geom_angle_atom_site_label_2
_geom_angle_atom_site_label_3
_geom_angle
_geom_angle_site_symmetry_1
_geom_angle_site_symmetry_3
C4 Mn2 C4 88.49(11) 3_665 .
C4 Mn2 C4 88.49(11) 3_665 4_565
C4 Mn2 C4 88.49(11) . 4_565
C4 Mn2 C5 90.20(10) 3_665 2_665
C4 Mn2 C5 84.81(10) . 2_665
C4 Mn2 C5 173.20(12) 4_565 2_665
C4 Mn2 C5 173.20(12) 3_665 5
C4 Mn2 C5 90.20(10) . 5
C4 Mn2 C5 84.81(10) 4_565 5
C5 Mn2 C5 96.33(11) 2_665 5
C4 Mn2 C5 84.81(10) 3_665 6_565
C4 Mn2 C5 173.20(12) . 6_565
C4 Mn2 C5 90.20(10) 4_565 6_565
C5 Mn2 C5 96.33(11) 2_665 6_565
C5 Mn2 C5 96.33(11) 5 6_565
O2 Mn1 O1 88.97(8) . 5
O2 Mn1 N2 86.51(8) . .
O1 Mn1 N2 161.00(8) 5 .
O2 Mn1 N3 177.32(8) . .
O1 Mn1 N3 89.42(9) 5 .
N2 Mn1 N3 94.33(9) . .
O2 Mn1 N4 89.65(9) . .
O1 Mn1 N4 102.39(8) 5 .
N2 Mn1 N4 96.03(9) . .
N3 Mn1 N4 92.80(9) . .
O2 Mn1 N1 89.78(9) . 5
O1 Mn1 N1 73.86(8) 5 5
N2 Mn1 N1 87.66(8) . 5
N3 Mn1 N1 87.71(9) . 5
N4 Mn1 N1 176.22(9) . 5
C1 O2 Mn1 129.42(17) . .
N4 C5 Mn2 171.4(3) . 2_664
N3 C4 Mn2 178.5(2) . .
C1 O1 Mn1 117.82(16) . 6_554
O2 C1 O1 122.9(2) . .
O2 C1 C2 118.5(2) . .
O1 C1 C2 118.6(2) . .
C2 N1 Mn1 106.45(15) . 6_554
C2 N1 H1A 110.4 . .
Mn1 N1 H1A 110.4 6_554 .
C2 N1 H1B 110.4 . .
Mn1 N1 H1B 110.4 6_554 .
H1A N1 H1B 108.6 . .
N1 C2 C1 109.8(2) . .
N1 C2 C3 113.0(2) . .
C1 C2 C3 114.0(2) . .
N1 C2 H1 106.5 . .
C1 C2 H1 106.5 . .
C3 C2 H1 106.5 . .
C3 N2 Mn1 114.39(17) . .
C3 N2 H2A 108.7 . .
Mn1 N2 H2A 108.7 . .
C3 N2 H2B 108.7 . .
Mn1 N2 H2B 108.7 . .
H2A N2 H2B 107.6 . .
N2 C3 C2 111.0(2) . .
N2 C3 H2 109.4 . .
C2 C3 H2 109.4 . .
N2 C3 H3 109.4 . .
C2 C3 H3 109.4 . .
H2 C3 H3 108.0 . .
C5 N4 Mn1 145.0(2) . .
C4 N3 Mn1 151.3(2) . .

loop_
_geom_bond_atom_site_label_1
_geom_bond_atom_site_label_2
_geom_bond_distance
_geom_bond_site_symmetry_2
Mn2 C4 1.987(3) 3_665
Mn2 C4 1.987(3) .
Mn2 C4 1.987(3) 4_565
Mn2 C5 1.997(2) 2_665
Mn2 C5 1.997(2) 5
Mn2 C5 1.997(2) 6_565
Mn1 O2 2.1538(19) .
Mn1 O1 2.1591(19) 5
Mn1 N2 2.235(2) .
Mn1 N3 2.245(2) .
Mn1 N4 2.256(2) .
Mn1 N1 2.298(2) 5
O2 C1 1.249(3) .
C5 N4 1.151(3) .
C5 Mn2 1.997(2) 2_664
C4 N3 1.145(3) .
O1 C1 1.256(3) .
O1 Mn1 2.1591(19) 6_554
C1 C2 1.528(4) .
N1 C2 1.466(3) .
N1 Mn1 2.298(2) 6_554
N1 H1A 0.9000 .
N1 H1B 0.9000 .
C2 C3 1.534(3) .
C2 H1 0.9800 .
N2 C3 1.476(4) .
N2 H2A 0.9000 .
N2 H2B 0.9000 .
C3 H2 0.9700 .
C3 H3 0.9700 .
O5 O4 1.78(4) 2_554
O4 O5 1.78(4) 2

loop_
_geom_torsion_atom_site_label_1
_geom_torsion_atom_site_label_2
_geom_torsion_atom_site_label_3
_geom_torsion_atom_site_label_4
_geom_torsion
_geom_torsion_site_symmetry_1
O1 Mn1 O2 C1 -163.8(2) 5
N2 Mn1 O2 C1 34.6(2) .
N3 Mn1 O2 C1 143(2) .
N4 Mn1 O2 C1 -61.4(3) .
N1 Mn1 O2 C1 122.3(2) 5
C4 Mn2 C4 N3 33(10) 3_665
C4 Mn2 C4 N3 121(10) 4_565
C5 Mn2 C4 N3 -58(10) 2_665
C5 Mn2 C4 N3 -154(10) 5
C5 Mn2 C4 N3 42(10) 6_565
Mn1 O2 C1 O1 151.8(2) .
Mn1 O2 C1 C2 -26.8(4) .
Mn1 O1 C1 O2 -170.8(2) 6_554
Mn1 O1 C1 C2 7.7(3) 6_554
Mn1 N1 C2 C1 -36.6(2) 6_554
Mn1 N1 C2 C3 -165.03(18) 6_554
O2 C1 C2 N1 -159.6(2) .
O1 C1 C2 N1 21.8(3) .
O2 C1 C2 C3 -31.7(3) .
O1 C1 C2 C3 149.7(3) .
O2 Mn1 N2 C3 10.30(18) .
O1 Mn1 N2 C3 -66.2(3) 5
N3 Mn1 N2 C3 -167.15(18) .
N4 Mn1 N2 C3 99.57(18) .
N1 Mn1 N2 C3 -79.62(18) 5
Mn1 N2 C3 C2 -57.7(3) .
N1 C2 C3 N2 -155.7(2) .
C1 C2 C3 N2 78.1(3) .
Mn2 C5 N4 Mn1 8.5(16) 2_664
O2 Mn1 N4 C5 67.3(3) .
O1 Mn1 N4 C5 156.2(3) 5
N2 Mn1 N4 C5 -19.1(4) .
N3 Mn1 N4 C5 -113.8(3) .
N1 Mn1 N4 C5 148.5(12) 5
Mn2 C4 N3 Mn1 -167(9) .
O2 Mn1 N3 C4 11(2) .
O1 Mn1 N3 C4 -42.5(5) 5
N2 Mn1 N3 C4 118.9(5) .
N4 Mn1 N3 C4 -144.9(5) .
N1 Mn1 N3 C4 31.4(5) 5
